data_4333112
loop_
_publ_author_name
'Lu, Tsai-Te'
'Chiou, Show-Jen'
'Chen, Chun-Yu'
'Liaw, Wen-Feng'

_publ_section_title
;
 Mononitrosyl Tris(Thiolate) Iron Complex [Fe(NO)(SPh)3]-and Dinitrosyl
 Iron Complex [(EtS)2Fe(NO)2]-:&#x00A0; Formation Pathway of Dinitrosyl
 Iron Complexes (DNICs) from Nitrosylation of Biomimetic Rubredoxin
 [Fe(SR)4]2-/1-(R = Ph, Et)
;
_journal_issue 21
_journal_name_full 'Inorganic Chemistry'
_journal_page_first 8799
_journal_page_last 8806
_journal_paper_doi 10.1021/ic061439g
_journal_volume 45
_journal_year 2006
_chemical_formula_sum 'C80 H80 Fe2 N6 O4 P4 S4'
_chemical_formula_weight 1553.32
_chemical_name_systematic
; 
 ? 
;
_space_group_IT_number 29
_symmetry_space_group_name_Hall 'P 2c -2ac'
_symmetry_space_group_name_H-M 'P c a 21'
_atom_sites_solution_hydrogens geom
_atom_sites_solution_primary direct
_atom_sites_solution_secondary difmap
_audit_creation_method SHELXL-97
_cell_angle_alpha 90.00
_cell_angle_beta 90.00
_cell_angle_gamma 90.00
_cell_formula_units_Z 8
_cell_length_a 26.3429(9)
_cell_length_b 9.8941(3)
_cell_length_c 29.1480(10)
_cell_measurement_reflns_used 2918
_cell_measurement_temperature 273(2)
_cell_measurement_theta_max 25
_cell_measurement_theta_min 2.5
_cell_volume 7597.1(4)
_computing_structure_refinement 'SHELXL-97 (Sheldrick, 1997)'
_computing_structure_solution 'SHELXS-97 (Sheldrick, 1990)'
_diffrn_ambient_temperature 273(2)
_diffrn_measured_fraction_theta_full 0.998
_diffrn_measured_fraction_theta_max 0.998
_diffrn_radiation_monochromator graphite
_diffrn_radiation_source 'fine-focus sealed tube'
_diffrn_radiation_type MoK\a
_diffrn_radiation_wavelength 0.71073
_diffrn_reflns_av_R_equivalents 0.1254
_diffrn_reflns_av_sigmaI/netI 0.1883
_diffrn_reflns_limit_h_max 34
_diffrn_reflns_limit_h_min -35
_diffrn_reflns_limit_k_max 13
_diffrn_reflns_limit_k_min -11
_diffrn_reflns_limit_l_max 38
_diffrn_reflns_limit_l_min -30
_diffrn_reflns_number 54508
_diffrn_reflns_theta_full 28.33
_diffrn_reflns_theta_max 28.33
_diffrn_reflns_theta_min 1.40
_exptl_absorpt_coefficient_mu 1.260
_exptl_absorpt_correction_T_max 0.94673
_exptl_absorpt_correction_T_min 0.89273
_exptl_absorpt_correction_type empirical
_exptl_crystal_colour red-brown
_exptl_crystal_density_diffrn 2.716
_exptl_crystal_density_method 'not measured'
_exptl_crystal_description COLUMN
_exptl_crystal_F_000 6480
_exptl_crystal_size_max 0.3
_exptl_crystal_size_mid 0.2
_exptl_crystal_size_min 0.1
_refine_diff_density_max 0.686
_refine_diff_density_min -0.544
_refine_diff_density_rms 0.096
_refine_ls_abs_structure_details 'Flack H D (1983), Acta Cryst. A39, 876-881'
_refine_ls_abs_structure_Flack 0.00
_refine_ls_extinction_coef 0.00000(6)
_refine_ls_extinction_expression Fc^*^=kFc[1+0.001xFc^2^\l^3^/sin(2\q)]^-1/4^
_refine_ls_extinction_method SHELXL
_refine_ls_goodness_of_fit_ref 0.892
_refine_ls_hydrogen_treatment mixed
_refine_ls_matrix_type full
_refine_ls_number_parameters 902
_refine_ls_number_reflns 17046
_refine_ls_number_restraints 1
_refine_ls_restrained_S_all 0.892
_refine_ls_R_factor_all 0.1251
_refine_ls_R_factor_gt 0.0700
_refine_ls_shift/su_max 8.022
_refine_ls_shift/su_mean 0.018
_refine_ls_structure_factor_coef Fsqd
_refine_ls_weighting_details 'calc w=1/[\s^2^(Fo^2^)+(0.0428P)^2^+0.0000P] where P=(Fo^2^+2Fc^2^)/3'
_refine_ls_weighting_scheme calc
_refine_ls_wR_factor_gt 0.1168
_refine_ls_wR_factor_ref 0.1412
_reflns_number_gt 10113
_reflns_number_total 17046
_reflns_threshold_expression >2sigma(I)
_cod_data_source_file ic061439gsup2.cif
_cod_data_source_block 06fe28m
_cod_depositor_comments
;
The following automatic conversions were performed:

'_exptl_absorpt_correction_type' value 'Empirical' changed to
'empirical' according to
/home/saulius/struct/CIF-dictionaries/cif_core.dic dictionary named
'cif_core.dic' version 2.4.2 from 2011-04-26.

Automatic conversion script
Id: cif_fix_values 1891 2012-01-12 08:04:46Z andrius 
;
_cod_database_code 4333112

loop_
_symmetry_equiv_pos_as_xyz
'x, y, z'
'-x, -y, z+1/2'
'x+1/2, -y, z'
'-x+1/2, y, z+1/2'

loop_
_atom_site_label
_atom_site_type_symbol
_atom_site_fract_x
_atom_site_fract_y
_atom_site_fract_z
_atom_site_U_iso_or_equiv
_atom_site_adp_type
_atom_site_occupancy
_atom_site_symmetry_multiplicity
_atom_site_calc_flag
_atom_site_refinement_flags
Fe1 Fe 0.47816(3) 0.60262(9) 0.29651(3) 0.0173(2) Uani 1 1 d .
Fe2 Fe 0.27537(3) 0.90837(9) 0.06967(3) 0.0188(2) Uani 1 1 d .
P1 P 0.75632(6) -0.20779(15) 0.30327(6) 0.0129(4) Uani 1 1 d .
P2 P 0.68682(6) 0.00158(15) 0.26853(7) 0.0107(4) Uani 1 1 d .
P3 P 0.56989(7) 1.48922(16) 0.09288(8) 0.0132(4) Uani 1 1 d .
P4 P 0.49944(6) 1.27608(15) 0.06184(6) 0.0114(4) Uani 1 1 d .
O1 O 0.44244(19) 0.8329(5) 0.24705(18) 0.0293(13) Uani 1 1 d .
O2 O 0.51015(19) 0.3830(5) 0.23996(17) 0.0316(13) Uani 1 1 d .
O3 O 0.2381(2) 1.1292(5) 0.12287(19) 0.0374(14) Uani 1 1 d .
O4 O 0.31480(19) 0.6801(5) 0.11780(19) 0.0322(13) Uani 1 1 d .
S1 S 0.55349(6) 0.65562(17) 0.32944(7) 0.0229(4) Uani 1 1 d .
S2 S 0.42427(7) 0.54513(19) 0.35466(7) 0.0252(4) Uani 1 1 d .
S3 S 0.33211(7) 0.9742(2) 0.01553(8) 0.0318(5) Uani 1 1 d .
S4 S 0.20243(6) 0.84828(17) 0.03331(6) 0.0208(4) Uani 1 1 d .
N1 N 0.70429(18) -0.1414(5) 0.28712(18) 0.0121(12) Uani 1 1 d .
N2 N 0.55113(18) 1.3429(5) 0.07836(19) 0.0156(13) Uani 1 1 d .
N3 N 0.4548(2) 0.7411(5) 0.2712(2) 0.0217(13) Uani 1 1 d .
N4 N 0.4956(2) 0.4670(6) 0.2660(2) 0.0236(14) Uani 1 1 d .
N5 N 0.2541(2) 1.0438(6) 0.0986(2) 0.0221(14) Uani 1 1 d .
N6 N 0.2996(2) 0.7713(6) 0.0955(2) 0.0230(14) Uani 1 1 d .
C1 C 0.7400(2) -0.3493(6) 0.3397(2) 0.0111(13) Uani 1 1 d .
C2 C 0.6889(2) -0.3840(6) 0.3444(2) 0.0153(15) Uani 1 1 d .
C3 C 0.6777(3) -0.4994(6) 0.3711(3) 0.0197(19) Uani 1 1 d .
C4 C 0.7144(3) -0.5767(7) 0.3900(3) 0.0256(17) Uani 1 1 d .
C5 C 0.7655(3) -0.5405(7) 0.3845(2) 0.0186(16) Uani 1 1 d .
C6 C 0.7777(2) -0.4273(6) 0.3605(3) 0.0187(16) Uani 1 1 d .
C7 C 0.7913(2) -0.2754(6) 0.2559(2) 0.0117(14) Uani 1 1 d .
C8 C 0.7680(3) -0.2955(6) 0.2138(3) 0.0186(15) Uani 1 1 d .
C9 C 0.7923(3) -0.3587(6) 0.1779(2) 0.0185(15) Uani 1 1 d .
C10 C 0.8413(3) -0.4046(6) 0.1839(2) 0.0194(15) Uani 1 1 d .
C11 C 0.8659(2) -0.3874(6) 0.2258(2) 0.0174(15) Uani 1 1 d .
C12 C 0.8421(2) -0.3243(6) 0.2609(2) 0.0134(14) Uani 1 1 d .
C13 C 0.7966(2) -0.0989(6) 0.3370(2) 0.0144(14) Uani 1 1 d .
C14 C 0.8371(3) -0.0234(7) 0.3171(2) 0.0181(16) Uani 1 1 d .
C15 C 0.8626(3) 0.0693(6) 0.3427(2) 0.0209(16) Uani 1 1 d .
C16 C 0.8496(3) 0.0930(7) 0.3883(3) 0.0291(18) Uani 1 1 d .
C17 C 0.8103(3) 0.0196(7) 0.4091(3) 0.026(2) Uani 1 1 d .
C18 C 0.7844(2) -0.0751(6) 0.3827(2) 0.0176(15) Uani 1 1 d .
C19 C 0.7381(2) 0.1113(6) 0.2560(2) 0.0137(14) Uani 1 1 d .
C20 C 0.7710(2) 0.0779(6) 0.2192(2) 0.0144(14) Uani 1 1 d .
C21 C 0.8140(3) 0.1577(6) 0.2107(3) 0.0218(16) Uani 1 1 d .
C22 C 0.8239(2) 0.2675(7) 0.2383(3) 0.0220(17) Uani 1 1 d .
C23 C 0.7926(2) 0.3018(6) 0.2736(3) 0.0213(17) Uani 1 1 d .
C24 C 0.7497(2) 0.2236(6) 0.2827(2) 0.0153(15) Uani 1 1 d .
C25 C 0.6480(2) 0.0860(6) 0.3112(2) 0.0106(13) Uani 1 1 d .
C26 C 0.6142(2) 0.1880(7) 0.2977(3) 0.0196(15) Uani 1 1 d .
C27 C 0.5858(2) 0.2546(6) 0.3307(2) 0.0200(15) Uani 1 1 d .
C28 C 0.5900(2) 0.2189(6) 0.3763(2) 0.0164(15) Uani 1 1 d .
C29 C 0.6236(2) 0.1182(6) 0.3899(2) 0.0201(16) Uani 1 1 d .
H29A H 0.6266 0.0955 0.4208 0.024 Uiso 1 1 calc R
C30 C 0.6521(2) 0.0532(6) 0.3578(3) 0.0176(15) Uani 1 1 d .
C31 C 0.6466(3) -0.0179(6) 0.2188(3) 0.0140(16) Uani 1 1 d .
C32 C 0.6558(3) 0.0483(7) 0.1784(3) 0.0195(16) Uani 1 1 d .
C33 C 0.6223(3) 0.0349(7) 0.1407(3) 0.0293(19) Uani 1 1 d .
C34 C 0.5802(3) -0.0447(7) 0.1455(3) 0.0266(18) Uani 1 1 d .
C35 C 0.5697(3) -0.1119(7) 0.1865(3) 0.0293(19) Uani 1 1 d .
C36 C 0.6033(3) -0.0989(7) 0.2237(3) 0.0229(16) Uani 1 1 d .
C37 C 0.6112(3) 1.4775(6) 0.1419(3) 0.0140(15) Uani 1 1 d .
C38 C 0.6562(3) 1.4006(6) 0.1373(2) 0.0215(16) Uani 1 1 d .
C39 C 0.6897(3) 1.3947(7) 0.1733(3) 0.0250(17) Uani 1 1 d .
C40 C 0.6794(3) 1.4570(7) 0.2137(3) 0.0243(17) Uani 1 1 d .
C41 C 0.6346(3) 1.5305(8) 0.2196(3) 0.0244(18) Uani 1 1 d .
C42 C 0.6013(3) 1.5412(7) 0.1840(3) 0.0272(18) Uani 1 1 d .
C43 C 0.6070(2) 1.5666(6) 0.0481(2) 0.0142(14) Uani 1 1 d .
C44 C 0.6046(3) 1.5162(6) 0.0042(2) 0.0160(15) Uani 1 1 d .
C45 C 0.6336(2) 1.5785(7) -0.0306(2) 0.0212(16) Uani 1 1 d .
C46 C 0.6632(3) 1.6895(7) -0.0196(2) 0.0236(16) Uani 1 1 d .
C47 C 0.6654(3) 1.7390(6) 0.0243(3) 0.0251(17) Uani 1 1 d .
C48 C 0.6366(2) 1.6798(6) 0.0588(2) 0.0181(15) Uani 1 1 d .
C49 C 0.5181(2) 1.6027(6) 0.1074(2) 0.0125(14) Uani 1 1 d .
C50 C 0.5081(2) 1.7153(6) 0.0798(2) 0.0173(16) Uani 1 1 d .
C51 C 0.4651(3) 1.7953(6) 0.0904(3) 0.0231(17) Uani 1 1 d .
C52 C 0.4349(2) 1.7641(7) 0.1273(3) 0.0218(17) Uani 1 1 d .
C53 C 0.4450(2) 1.6504(7) 0.1546(2) 0.0192(16) Uani 1 1 d .
C54 C 0.4874(2) 1.5690(6) 0.1441(2) 0.0171(15) Uani 1 1 d .
C55 C 0.4566(2) 1.3839(6) 0.0298(2) 0.0104(13) Uani 1 1 d .
C56 C 0.4647(2) 1.3998(6) -0.0181(2) 0.0184(15) Uani 1 1 d .
C57 C 0.4355(3) 1.4873(7) -0.0425(3) 0.0206(18) Uani 1 1 d .
C58 C 0.3980(2) 1.5628(7) -0.0210(2) 0.0209(16) Uani 1 1 d .
C59 C 0.3901(2) 1.5501(7) 0.0255(3) 0.0205(16) Uani 1 1 d .
C60 C 0.4197(2) 1.4581(7) 0.0518(2) 0.0150(14) Uani 1 1 d .
C61 C 0.4641(2) 1.2080(6) 0.1095(2) 0.0156(15) Uani 1 1 d .
C62 C 0.4136(2) 1.1654(6) 0.1035(3) 0.0185(16) Uani 1 1 d .
C63 C 0.3892(2) 1.1061(6) 0.1410(3) 0.0209(16) Uani 1 1 d .
C64 C 0.4129(3) 1.0899(6) 0.1820(2) 0.0195(16) Uani 1 1 d .
C65 C 0.4634(3) 1.1335(6) 0.1886(2) 0.0210(16) Uani 1 1 d .
C66 C 0.4890(2) 1.1926(6) 0.1516(2) 0.0163(15) Uani 1 1 d .
C67 C 0.5150(2) 1.1352(6) 0.0253(2) 0.0123(14) Uani 1 1 d .
C68 C 0.4779(3) 1.0580(7) 0.0045(3) 0.0210(17) Uani 1 1 d .
C69 C 0.4911(3) 0.9461(7) -0.0218(3) 0.0253(17) Uani 1 1 d .
C70 C 0.5417(3) 0.9153(7) -0.0279(2) 0.0230(16) Uani 1 1 d .
C71 C 0.5799(3) 0.9929(6) -0.0075(3) 0.0230(19) Uani 1 1 d .
C72 C 0.5665(3) 1.1056(6) 0.0183(2) 0.0192(15) Uani 1 1 d .
C73 C 0.5371(3) 0.7890(8) 0.3705(3) 0.041(2) Uani 1 1 d .
C74 C 0.5192(3) 0.9160(7) 0.3507(3) 0.048(3) Uani 1 1 d .
H74A H 0.5110 0.9782 0.3748 0.072 Uiso 1 1 calc R
H74B H 0.4896 0.8992 0.3324 0.072 Uiso 1 1 calc R
H74C H 0.5454 0.9539 0.3317 0.072 Uiso 1 1 calc R
C75 C 0.4580(3) 0.3970(7) 0.3776(3) 0.0240(16) Uani 1 1 d .
C76 C 0.4421(2) 0.2648(7) 0.3563(2) 0.0259(16) Uani 1 1 d .
C77 C 0.3026(3) 1.1315(11) -0.0060(4) 0.077(4) Uani 1 1 d .
H77A H 0.2734 1.1060 -0.0244 0.093 Uiso 1 1 calc R
H77B H 0.2898 1.1809 0.0203 0.093 Uiso 1 1 calc R
C78 C 0.3314(4) 1.2198(10) -0.0316(5) 0.115(6) Uani 1 1 d .
H78A H 0.3114 1.2978 -0.0392 0.173 Uiso 1 1 calc R
H78B H 0.3423 1.1759 -0.0593 0.173 Uiso 1 1 calc R
H78C H 0.3605 1.2472 -0.0142 0.173 Uiso 1 1 calc R
C79 C 0.2223(3) 0.7147(7) -0.0067(3) 0.0272(18) Uani 1 1 d .
C80 C 0.2404(3) 0.5877(7) 0.0147(3) 0.0281(17) Uani 1 1 d .
H3A H 0.6398 -0.5214 0.3759 0.080 Uiso 1 1 d .
H65A H 0.4775 1.1215 0.2173 0.080 Uiso 1 1 d .
H24A H 0.7279 0.2204 0.3083 0.080 Uiso 1 1 d .
H14A H 0.8415 -0.0411 0.2834 0.080 Uiso 1 1 d .
H60A H 0.4108 1.4610 0.0857 0.080 Uiso 1 1 d .
H80A H 0.2522 0.5079 -0.0043 0.080 Uiso 1 1 d .
H71A H 0.6145 0.9773 -0.0175 0.080 Uiso 1 1 d .
H10A H 0.8594 -0.4452 0.1595 0.080 Uiso 1 1 d .
H75A H 0.5006 0.4238 0.3733 0.080 Uiso 1 1 d .
H15A H 0.8925 0.1276 0.3275 0.080 Uiso 1 1 d .
H11A H 0.9059 -0.4133 0.2294 0.080 Uiso 1 1 d .
H32A H 0.6863 0.1138 0.1751 0.080 Uiso 1 1 d .
H36A H 0.5950 -0.1343 0.2550 0.080 Uiso 1 1 d .
H20A H 0.7597 -0.0022 0.2025 0.080 Uiso 1 1 d .
H8A H 0.7314 -0.2638 0.2085 0.080 Uiso 1 1 d .
H80B H 0.2701 0.5986 0.0341 0.080 Uiso 1 1 d .
H22A H 0.8537 0.3218 0.2296 0.080 Uiso 1 1 d .
H63A H 0.3504 1.0887 0.1340 0.080 Uiso 1 1 d .
H28A H 0.5656 0.2568 0.4018 0.080 Uiso 1 1 d .
H76A H 0.4348 0.2794 0.3234 0.080 Uiso 1 1 d .
H40A H 0.7000 1.4582 0.2411 0.080 Uiso 1 1 d .
H68A H 0.4422 1.0851 0.0049 0.080 Uiso 1 1 d .
H18A H 0.7526 -0.1329 0.3884 0.080 Uiso 1 1 d .
H54A H 0.4719 1.4950 0.1617 0.080 Uiso 1 1 d .
H46A H 0.6878 1.7180 -0.0408 0.080 Uiso 1 1 d .
H17A H 0.8010 0.0005 0.4440 0.080 Uiso 1 1 d .
H59A H 0.3618 1.6089 0.0416 0.080 Uiso 1 1 d .
H34A H 0.5654 -0.0466 0.1133 0.080 Uiso 1 1 d .
H64A H 0.4000 1.0748 0.2119 0.080 Uiso 1 1 d .
H75B H 0.4520 0.4009 0.4136 0.080 Uiso 1 1 d .
H57A H 0.4407 1.5209 -0.0781 0.080 Uiso 1 1 d .
H50A H 0.5188 1.7183 0.0480 0.080 Uiso 1 1 d .
H4A H 0.7039 -0.6573 0.4086 0.080 Uiso 1 1 d .
H42A H 0.5705 1.5868 0.1883 0.080 Uiso 1 1 d .
H51A H 0.4578 1.8677 0.0641 0.080 Uiso 1 1 d .
H30A H 0.6705 -0.0426 0.3564 0.080 Uiso 1 1 d .
H2A H 0.6589 -0.3250 0.3299 0.080 Uiso 1 1 d .
H9A H 0.7785 -0.4023 0.1524 0.080 Uiso 1 1 d .
H56A H 0.4912 1.3470 -0.0365 0.080 Uiso 1 1 d .
H41A H 0.6266 1.5395 0.2508 0.080 Uiso 1 1 d .
H70A H 0.5532 0.8407 -0.0483 0.080 Uiso 1 1 d .
H6A H 0.8116 -0.4217 0.3555 0.080 Uiso 1 1 d .
H16A H 0.8734 0.1120 0.4102 0.080 Uiso 1 1 d .
H38A H 0.6572 1.3694 0.1075 0.080 Uiso 1 1 d .
H27A H 0.5613 0.3220 0.3208 0.080 Uiso 1 1 d .
H73A H 0.5618 0.7936 0.3977 0.080 Uiso 1 1 d .
H66A H 0.5241 1.2219 0.1535 0.080 Uiso 1 1 d .
H69A H 0.4647 0.8997 -0.0371 0.080 Uiso 1 1 d .
H5A H 0.7874 -0.5873 0.4024 0.080 Uiso 1 1 d .
H72A H 0.5913 1.1782 0.0253 0.080 Uiso 1 1 d .
H21A H 0.8309 0.1140 0.1796 0.080 Uiso 1 1 d .
H12A H 0.8491 -0.2861 0.2892 0.080 Uiso 1 1 d .
H79A H 0.1924 0.7009 -0.0223 0.080 Uiso 1 1 d .
H58A H 0.3804 1.6304 -0.0400 0.080 Uiso 1 1 d .
H45A H 0.6292 1.5525 -0.0640 0.080 Uiso 1 1 d .
H48A H 0.6413 1.7059 0.0934 0.080 Uiso 1 1 d .
H62A H 0.3934 1.1619 0.0793 0.080 Uiso 1 1 d .
H23A H 0.7924 0.3574 0.2984 0.080 Uiso 1 1 d .
H76B H 0.4709 0.2019 0.3700 0.050 Uiso 1 1 d .
H79B H 0.2500 0.7496 -0.0326 0.050 Uiso 1 1 d .
H73B H 0.5105 0.7567 0.3961 0.050 Uiso 1 1 d .
H35A H 0.5402 -0.1752 0.1916 0.050 Uiso 1 1 d .
H47A H 0.6780 1.8307 0.0337 0.050 Uiso 1 1 d .
H44A H 0.5775 1.4375 -0.0140 0.050 Uiso 1 1 d .
H80C H 0.2178 0.5432 0.0408 0.050 Uiso 1 1 d .
H33A H 0.6330 0.1156 0.1133 0.050 Uiso 1 1 d .
H39A H 0.7149 1.3105 0.1679 0.050 Uiso 1 1 d .
H26A H 0.6167 0.1944 0.2645 0.050 Uiso 1 1 d .
H53A H 0.4378 1.6263 0.1931 0.050 Uiso 1 1 d .
H52A H 0.4008 1.8191 0.1311 0.050 Uiso 1 1 d .
H76C H 0.4006 0.2658 0.3649 0.050 Uiso 1 1 d .

loop_
_atom_site_aniso_label
_atom_site_aniso_U_11
_atom_site_aniso_U_22
_atom_site_aniso_U_33
_atom_site_aniso_U_23
_atom_site_aniso_U_13
_atom_site_aniso_U_12
Fe1 0.0154(5) 0.0179(5) 0.0187(5) -0.0006(5) -0.0018(4) 0.0005(4)
Fe2 0.0187(5) 0.0230(5) 0.0147(5) -0.0020(5) -0.0018(4) -0.0036(4)
P1 0.0119(8) 0.0123(8) 0.0144(9) 0.0008(7) -0.0002(8) 0.0003(6)
P2 0.0110(8) 0.0137(9) 0.0074(10) -0.0006(6) 0.0010(7) 0.0015(6)
P3 0.0094(8) 0.0134(9) 0.0168(11) -0.0016(7) 0.0033(8) 0.0000(6)
P4 0.0113(8) 0.0136(8) 0.0095(9) -0.0002(7) -0.0012(7) 0.0004(6)
O1 0.034(3) 0.028(3) 0.026(3) 0.007(2) -0.008(3) 0.001(2)
O2 0.040(3) 0.034(3) 0.021(3) -0.010(3) 0.002(3) 0.004(3)
O3 0.050(4) 0.029(3) 0.034(3) -0.010(3) 0.001(3) 0.001(3)
O4 0.031(3) 0.038(3) 0.027(3) 0.001(3) -0.005(3) 0.012(3)
S1 0.0142(9) 0.0230(10) 0.0315(11) -0.0001(9) -0.0029(8) 0.0005(7)
S2 0.0175(9) 0.0248(9) 0.0334(12) 0.0062(9) 0.0034(9) 0.0041(8)
S3 0.0209(10) 0.0516(13) 0.0230(11) 0.0046(10) 0.0013(9) -0.0132(9)
S4 0.0169(9) 0.0261(9) 0.0194(10) -0.0041(8) -0.0008(8) -0.0022(7)
N1 0.008(3) 0.013(3) 0.014(3) 0.000(2) 0.000(2) 0.001(2)
N2 0.012(3) 0.011(3) 0.023(3) -0.006(2) 0.000(2) 0.000(2)
N3 0.022(3) 0.026(3) 0.017(3) 0.005(3) -0.003(3) -0.002(3)
N4 0.021(3) 0.031(3) 0.019(4) -0.008(3) 0.003(3) -0.002(3)
N5 0.028(3) 0.021(3) 0.018(4) 0.004(3) -0.003(3) -0.005(3)
N6 0.020(3) 0.034(3) 0.015(3) -0.005(3) 0.004(3) -0.006(3)
C1 0.014(3) 0.009(3) 0.011(3) 0.004(3) 0.003(3) 0.004(2)
C2 0.013(3) 0.015(3) 0.018(4) -0.004(3) 0.002(3) 0.001(3)
C3 0.011(3) 0.022(4) 0.026(5) 0.004(3) 0.004(3) 0.002(3)
C4 0.032(4) 0.023(4) 0.022(4) 0.000(3) -0.002(3) -0.010(3)
C5 0.027(4) 0.016(3) 0.012(4) 0.006(3) -0.003(3) 0.003(3)
C6 0.016(4) 0.019(4) 0.021(4) 0.002(3) -0.003(3) 0.004(3)
C7 0.012(3) 0.011(3) 0.013(4) 0.004(3) 0.002(3) 0.000(3)
C8 0.023(4) 0.012(3) 0.020(4) 0.007(3) -0.003(3) -0.003(3)
C9 0.029(4) 0.013(3) 0.013(4) -0.002(3) -0.001(3) -0.007(3)
C10 0.023(4) 0.014(3) 0.022(4) 0.001(3) 0.007(3) 0.002(3)
C11 0.017(4) 0.014(3) 0.022(4) 0.006(3) 0.008(3) 0.002(3)
C12 0.017(3) 0.010(3) 0.014(4) -0.003(3) 0.006(3) -0.003(3)
C13 0.014(3) 0.012(3) 0.017(4) 0.005(3) -0.002(3) 0.005(3)
C14 0.021(4) 0.021(4) 0.012(4) 0.008(3) -0.006(3) 0.003(3)
C15 0.021(4) 0.017(4) 0.025(4) 0.011(3) -0.013(3) -0.001(3)
C16 0.035(4) 0.024(4) 0.028(4) -0.005(4) -0.012(4) 0.007(3)
C17 0.036(5) 0.010(4) 0.033(5) 0.002(3) -0.002(4) -0.003(3)
C18 0.014(3) 0.022(4) 0.016(4) 0.007(3) -0.006(3) -0.001(3)
C19 0.012(3) 0.018(3) 0.011(3) -0.002(3) -0.001(3) 0.001(3)
C20 0.017(3) 0.016(3) 0.010(3) 0.005(3) -0.001(3) 0.005(3)
C21 0.021(4) 0.019(4) 0.026(4) 0.014(3) 0.006(3) 0.000(3)
C22 0.006(3) 0.024(4) 0.036(5) 0.013(4) 0.006(3) -0.004(3)
C23 0.014(3) 0.015(3) 0.035(5) -0.003(3) 0.000(3) 0.001(3)
C24 0.019(3) 0.019(3) 0.008(4) 0.002(3) 0.005(3) 0.004(3)
C25 0.004(3) 0.016(3) 0.011(3) -0.003(3) 0.000(2) -0.003(2)
C26 0.018(3) 0.025(4) 0.016(4) -0.002(3) 0.001(3) -0.001(3)
C27 0.020(4) 0.017(3) 0.022(4) 0.001(3) 0.001(3) -0.003(3)
C28 0.014(3) 0.013(3) 0.023(4) 0.001(3) 0.002(3) 0.007(3)
C29 0.021(4) 0.024(4) 0.016(4) 0.008(3) 0.004(3) 0.000(3)
C30 0.016(3) 0.014(3) 0.023(4) -0.001(3) -0.004(3) 0.001(3)
C31 0.014(3) 0.006(3) 0.021(4) -0.001(3) 0.004(3) 0.007(3)
C32 0.021(4) 0.023(4) 0.014(4) 0.000(3) -0.003(3) 0.005(3)
C33 0.032(5) 0.025(4) 0.030(5) 0.014(4) -0.009(4) 0.002(4)
C34 0.038(5) 0.018(4) 0.024(4) -0.001(4) -0.004(4) 0.007(4)
C35 0.025(4) 0.018(4) 0.044(5) 0.005(4) -0.011(4) -0.006(3)
C36 0.026(4) 0.019(4) 0.024(4) 0.000(3) -0.005(3) -0.001(3)
C37 0.013(3) 0.017(3) 0.012(4) 0.001(3) -0.001(3) 0.003(3)
C38 0.020(4) 0.016(3) 0.028(4) 0.006(3) -0.004(3) 0.001(3)
C39 0.026(4) 0.014(3) 0.035(5) 0.009(3) -0.010(4) 0.002(3)
C40 0.026(4) 0.018(4) 0.029(5) 0.007(4) -0.010(4) -0.009(3)
C41 0.022(4) 0.033(4) 0.019(4) 0.006(4) -0.008(3) -0.003(3)
C42 0.024(4) 0.024(4) 0.034(5) -0.008(4) -0.001(4) -0.001(3)
C43 0.012(3) 0.013(3) 0.018(4) 0.005(3) 0.005(3) -0.002(3)
C44 0.016(3) 0.021(4) 0.011(4) 0.004(3) -0.001(3) 0.006(3)
C45 0.019(3) 0.028(4) 0.016(4) 0.011(3) -0.002(3) 0.012(3)
C46 0.019(4) 0.031(4) 0.021(4) 0.008(3) 0.003(3) 0.007(3)
C47 0.018(4) 0.012(3) 0.045(5) 0.002(3) 0.004(4) -0.002(3)
C48 0.016(3) 0.020(3) 0.019(4) -0.005(3) -0.001(3) 0.001(3)
C49 0.005(3) 0.016(3) 0.016(4) -0.006(3) -0.007(3) -0.001(3)
C50 0.016(3) 0.014(3) 0.021(4) -0.005(3) -0.008(3) -0.002(3)
C51 0.022(4) 0.014(3) 0.033(5) -0.001(3) 0.003(4) 0.003(3)
C52 0.010(3) 0.015(4) 0.040(5) -0.007(3) -0.002(3) 0.001(3)
C53 0.017(3) 0.021(4) 0.020(4) -0.003(3) 0.001(3) -0.007(3)
C54 0.014(3) 0.016(3) 0.021(4) -0.009(3) -0.001(3) -0.008(3)
C55 0.010(3) 0.008(3) 0.014(3) 0.005(3) -0.002(3) -0.005(2)
C56 0.014(3) 0.018(3) 0.023(4) 0.004(3) 0.005(3) 0.001(3)
C57 0.023(4) 0.030(4) 0.009(4) 0.006(3) 0.001(3) -0.002(3)
C58 0.020(4) 0.022(4) 0.020(4) 0.004(3) -0.002(3) 0.001(3)
C59 0.013(3) 0.020(3) 0.029(5) -0.004(3) 0.004(3) 0.003(3)
C60 0.008(3) 0.026(3) 0.010(4) 0.002(3) 0.002(3) 0.005(3)
C61 0.021(4) 0.011(3) 0.015(4) -0.003(3) 0.003(3) 0.000(3)
C62 0.016(3) 0.007(3) 0.033(4) -0.007(3) 0.008(3) 0.001(3)
C63 0.016(4) 0.013(3) 0.033(5) 0.000(3) -0.010(3) 0.005(3)
C64 0.031(4) 0.008(3) 0.019(4) -0.001(3) 0.008(3) 0.004(3)
C65 0.024(4) 0.014(3) 0.024(4) 0.002(3) -0.002(3) 0.000(3)
C66 0.021(4) 0.011(3) 0.016(4) -0.008(3) 0.002(3) 0.002(3)
C67 0.014(3) 0.010(3) 0.013(4) 0.003(3) 0.003(3) 0.004(2)
C68 0.020(4) 0.019(4) 0.024(4) -0.002(3) -0.002(3) 0.006(3)
C69 0.028(4) 0.017(4) 0.031(5) -0.010(4) -0.005(4) 0.002(3)
C70 0.035(4) 0.019(4) 0.015(4) -0.006(3) 0.003(3) 0.007(3)
C71 0.031(4) 0.020(4) 0.017(5) 0.001(3) 0.002(4) 0.007(3)
C72 0.027(4) 0.013(3) 0.018(4) 0.005(3) 0.001(3) -0.005(3)
C73 0.053(6) 0.036(5) 0.034(5) 0.005(4) -0.016(4) -0.006(4)
C74 0.036(5) 0.036(5) 0.071(7) -0.014(5) -0.029(5) 0.012(4)
C75 0.021(4) 0.026(4) 0.026(4) 0.005(3) -0.008(3) 0.000(3)
C76 0.023(4) 0.029(4) 0.026(4) 0.001(3) -0.014(3) 0.000(3)
C77 0.016(4) 0.145(10) 0.071(8) 0.078(8) 0.001(5) 0.009(6)
C78 0.074(8) 0.053(7) 0.219(17) 0.046(9) -0.076(10) -0.024(6)
C79 0.032(4) 0.024(4) 0.025(4) -0.011(3) 0.003(4) -0.003(3)
C80 0.023(4) 0.031(4) 0.030(4) -0.002(4) -0.005(3) 0.000(3)

loop_
_atom_type_symbol
_atom_type_description
_atom_type_scat_dispersion_real
_atom_type_scat_dispersion_imag
_atom_type_scat_source
C C 0.0033 0.0016 'International Tables Vol C Tables 4.2.6.8 and 6.1.1.4'
N N 0.0061 0.0033 'International Tables Vol C Tables 4.2.6.8 and 6.1.1.4'
O O 0.0106 0.0060 'International Tables Vol C Tables 4.2.6.8 and 6.1.1.4'
P P 0.1023 0.0942 'International Tables Vol C Tables 4.2.6.8 and 6.1.1.4'
S S 0.1246 0.1234 'International Tables Vol C Tables 4.2.6.8 and 6.1.1.4'
Fe Fe 0.3463 0.8444 'International Tables Vol C Tables 4.2.6.8 and 6.1.1.4'
H H 0.0000 0.0000 'International Tables Vol C Tables 4.2.6.8 and 6.1.1.4'

loop_
_geom_angle_atom_site_label_1
_geom_angle_atom_site_label_2
_geom_angle_atom_site_label_3
_geom_angle
N3 Fe1 N4 121.5(3)
N3 Fe1 S1 108.6(2)
N4 Fe1 S1 99.8(2)
N3 Fe1 S2 107.7(2)
N4 Fe1 S2 111.4(2)
S1 Fe1 S2 106.72(8)
N5 Fe2 N6 123.1(3)
N5 Fe2 S3 109.9(2)
N6 Fe2 S3 107.0(2)
N5 Fe2 S4 99.3(2)
N6 Fe2 S4 108.66(19)
S3 Fe2 S4 107.91(8)
N1 P1 C7 111.7(3)
N1 P1 C13 114.9(3)
C7 P1 C13 109.9(3)
N1 P1 C1 106.8(3)
C7 P1 C1 106.6(3)
C13 P1 C1 106.4(3)
N1 P2 C19 113.4(3)
N1 P2 C31 110.5(3)
C19 P2 C31 110.3(3)
N1 P2 C25 109.9(3)
C19 P2 C25 106.9(3)
C31 P2 C25 105.6(3)
N2 P3 C43 111.3(3)
N2 P3 C37 110.0(3)
C43 P3 C37 105.9(3)
N2 P3 C49 113.1(3)
C43 P3 C49 108.3(3)
C37 P3 C49 108.0(3)
N2 P4 C67 107.9(3)
N2 P4 C61 111.4(3)
C67 P4 C61 106.5(3)
N2 P4 C55 116.4(3)
C67 P4 C55 107.0(3)
C61 P4 C55 107.2(3)
C73 S1 Fe1 103.7(3)
C75 S2 Fe1 99.6(2)
C77 S3 Fe2 101.6(3)
C79 S4 Fe2 104.0(2)
P2 N1 P1 136.1(3)
P3 N2 P4 136.7(3)
O1 N3 Fe1 169.5(6)
O2 N4 Fe1 171.0(6)
O3 N5 Fe2 172.6(6)
O4 N6 Fe2 173.2(5)
C6 C1 C2 120.5(6)
C6 C1 P1 121.0(5)
C2 C1 P1 118.5(5)
C1 C2 C3 117.1(6)
C1 C2 H2A 122.6
C3 C2 H2A 120.3
C4 C3 C2 122.1(7)
C4 C3 H3A 121.2
C2 C3 H3A 116.7
C3 C4 C5 119.8(6)
C3 C4 H4A 118.2
C5 C4 H4A 122.0
C6 C5 C4 119.8(6)
C6 C5 H5A 124.5
C4 C5 H5A 114.6
C5 C6 C1 120.7(6)
C5 C6 H6A 111.5
C1 C6 H6A 126.6
C8 C7 C12 117.2(6)
C8 C7 P1 120.5(5)
C12 C7 P1 121.9(5)
C9 C8 C7 122.1(6)
C9 C8 H8A 117.5
C7 C8 H8A 120.4
C8 C9 C10 119.2(6)
C8 C9 H9A 129.3
C10 C9 H9A 108.3
C9 C10 C11 120.5(6)
C9 C10 H10A 121.1
C11 C10 H10A 118.4
C12 C11 C10 120.3(6)
C12 C11 H11A 118.8
C10 C11 H11A 120.5
C11 C12 C7 120.7(6)
C11 C12 H12A 140.4
C7 C12 H12A 98.1
C18 C13 C14 118.2(6)
C18 C13 P1 119.2(5)
C14 C13 P1 122.1(5)
C15 C14 C13 119.9(7)
C15 C14 H14A 126.8
C13 C14 H14A 113.1
C14 C15 C16 121.2(7)
C14 C15 H15A 119.8
C16 C15 H15A 119.0
C15 C16 C17 120.5(7)
C15 C16 H16A 122.1
C17 C16 H16A 108.1
C18 C17 C16 118.1(8)
C18 C17 H17A 107.3
C16 C17 H17A 132.6
C17 C18 C13 122.1(7)
C17 C18 H18A 133.2
C13 C18 H18A 104.4
C24 C19 C20 118.3(6)
C24 C19 P2 122.8(5)
C20 C19 P2 118.7(5)
C21 C20 C19 119.8(6)
C21 C20 H20A 128.0
C19 C20 H20A 112.2
C22 C21 C20 119.6(6)
C22 C21 H21A 135.7
C20 C21 H21A 104.6
C23 C22 C21 121.5(6)
C23 C22 H22A 122.8
C21 C22 H22A 115.6
C22 C23 C24 119.8(6)
C22 C23 H23A 139.0
C24 C23 H23A 100.4
C19 C24 C23 121.0(6)
C19 C24 H24A 106.4
C23 C24 H24A 131.5
C26 C25 C30 119.2(6)
C26 C25 P2 119.8(5)
C30 C25 P2 121.0(5)
C27 C26 C25 119.4(6)
C27 C26 H26A 134.2
C25 C26 H26A 106.5
C28 C27 C26 120.2(6)
C28 C27 H27A 121.1
C26 C27 H27A 118.6
C27 C28 C29 120.7(6)
C27 C28 H28A 122.7
C29 C28 H28A 116.2
C30 C29 C28 119.5(6)
C30 C29 H29A 120.3
C28 C29 H29A 120.2
C29 C30 C25 121.0(6)
C29 C30 H30A 134.3
C25 C30 H30A 101.7
C32 C31 C36 120.4(7)
C32 C31 P2 122.4(5)
C36 C31 P2 117.1(6)
C31 C32 C33 120.8(7)
C31 C32 H32A 121.0
C33 C32 H32A 118.1
C34 C33 C32 118.7(7)
C34 C33 H33A 131.4
C32 C33 H33A 108.5
C33 C34 C35 121.5(7)
C33 C34 H34A 103.1
C35 C34 H34A 135.0
C34 C35 C36 119.5(7)
C34 C35 H35A 125.1
C36 C35 H35A 115.3
C35 C36 C31 119.1(7)
C35 C36 H36A 122.3
C31 C36 H36A 118.0
C42 C37 C38 118.7(7)
C42 C37 P3 123.5(5)
C38 C37 P3 117.8(6)
C39 C38 C37 119.3(7)
C39 C38 H38A 133.4
C37 C38 H38A 107.1
C40 C39 C38 121.0(7)
C40 C39 H39A 127.1
C38 C39 H39A 108.5
C39 C40 C41 120.9(7)
C39 C40 H40A 127.6
C41 C40 H40A 111.6
C42 C41 C40 119.4(8)
C42 C41 H41A 125.9
C40 C41 H41A 111.0
C41 C42 C37 120.7(7)
C41 C42 H42A 119.6
C37 C42 H42A 119.6
C44 C43 C48 121.5(6)
C44 C43 P3 119.7(5)
C48 C43 P3 118.8(5)
C43 C44 C45 119.1(6)
C43 C44 H44A 133.2
C45 C44 H44A 106.9
C46 C45 C44 118.9(7)
C46 C45 H45A 119.3
C44 C45 H45A 121.2
C47 C46 C45 121.6(7)
C47 C46 H46A 118.5
C45 C46 H46A 118.3
C46 C47 C48 120.2(6)
C46 C47 H47A 126.3
C48 C47 H47A 111.2
C47 C48 C43 118.6(6)
C47 C48 H48A 122.0
C43 C48 H48A 118.5
C54 C49 C50 121.9(6)
C54 C49 P3 118.1(5)
C50 C49 P3 119.9(5)
C49 C50 C51 117.9(6)
C49 C50 H50A 121.4
C51 C50 H50A 115.1
C52 C51 C50 120.6(6)
C52 C51 H51A 127.5
C50 C51 H51A 111.2
C51 C52 C53 121.0(6)
C51 C52 H52A 117.3
C53 C52 H52A 121.0
C52 C53 C54 118.9(6)
C52 C53 H53A 132.9
C54 C53 H53A 102.8
C49 C54 C53 119.6(6)
C49 C54 H54A 145.8
C53 C54 H54A 89.0
C60 C55 C56 120.3(6)
C60 C55 P4 121.0(5)
C56 C55 P4 118.5(5)
C57 C56 C55 119.9(6)
C57 C56 H56A 115.9
C55 C56 H56A 124.1
C56 C57 C58 120.5(7)
C56 C57 H57A 128.0
C58 C57 H57A 110.8
C59 C58 C57 120.3(7)
C59 C58 H58A 123.0
C57 C58 H58A 116.4
C58 C59 C60 120.3(6)
C58 C59 H59A 119.7
C60 C59 H59A 120.0
C55 C60 C59 118.5(6)
C55 C60 H60A 129.0
C59 C60 H60A 112.4
C66 C61 C62 121.4(6)
C66 C61 P4 118.3(5)
C62 C61 P4 120.2(6)
C63 C62 C61 117.6(7)
C63 C62 H62A 109.3
C61 C62 H62A 133.0
C64 C63 C62 121.8(6)
C64 C63 H63A 126.6
C62 C63 H63A 111.2
C63 C64 C65 121.2(7)
C63 C64 H64A 131.6
C65 C64 H64A 105.1
C66 C65 C64 118.5(6)
C66 C65 H65A 123.8
C64 C65 H65A 117.7
C65 C66 C61 119.6(6)
C65 C66 H66A 122.8
C61 C66 H66A 117.6
C68 C67 C72 120.4(6)
C68 C67 P4 121.8(5)
C72 C67 P4 117.8(5)
C67 C68 C69 120.4(6)
C67 C68 H68A 121.6
C69 C68 H68A 117.6
C70 C69 C68 119.2(6)
C70 C69 H69A 122.9
C68 C69 H69A 117.6
C69 C70 C71 121.4(6)
C69 C70 H70A 122.3
C71 C70 H70A 116.2
C72 C71 C70 119.1(7)
C72 C71 H71A 122.0
C70 C71 H71A 117.5
C71 C72 C67 119.5(6)
C71 C72 H72A 121.6
C67 C72 H72A 117.2
C74 C73 S1 115.8(6)
C74 C73 H73A 118.2
S1 C73 H73A 112.8
C74 C73 H73B 108.7
S1 C73 H73B 113.2
H73A C73 H73B 83.8
C73 C74 H74A 109.5
C73 C74 H74B 109.5
H74A C74 H74B 109.5
C73 C74 H74C 109.5
H74A C74 H74C 109.5
H74B C74 H74C 109.5
C76 C75 S2 114.1(5)
C76 C75 H75A 115.1
S2 C75 H75A 104.3
C76 C75 H75B 113.3
S2 C75 H75B 104.9
H75A C75 H75B 104.0
C75 C76 H76A 109.0
C75 C76 H76B 99.0
H76A C76 H76B 126.1
C75 C76 H76C 99.9
H76A C76 H76C 91.5
H76B C76 H76C 128.3
C78 C77 S3 119.1(7)
C78 C77 H77A 107.5
S3 C77 H77A 107.5
C78 C77 H77B 107.6
S3 C77 H77B 107.5
H77A C77 H77B 107.0
C77 C78 H78A 109.4
C77 C78 H78B 109.5
H78A C78 H78B 109.5
C77 C78 H78C 109.4
H78A C78 H78C 109.5
H78B C78 H78C 109.5
C80 C79 S4 115.6(5)
C80 C79 H79A 111.0
S4 C79 H79A 100.1
C80 C79 H79B 110.0
S4 C79 H79B 113.4
H79A C79 H79B 106.0
C79 C80 H80A 121.8
C79 C80 H80B 114.2
H80A C80 H80B 99.1
C79 C80 H80C 118.3
H80A C80 H80C 103.9
H80B C80 H80C 94.7

loop_
_geom_bond_atom_site_label_1
_geom_bond_atom_site_label_2
_geom_bond_distance
Fe1 N3 1.673(6)
Fe1 N4 1.674(6)
Fe1 S1 2.2659(19)
Fe1 S2 2.283(2)
Fe2 N5 1.679(6)
Fe2 N6 1.678(6)
Fe2 S3 2.269(2)
Fe2 S4 2.273(2)
P1 N1 1.591(5)
P1 C7 1.790(7)
P1 C13 1.803(7)
P1 C1 1.809(6)
P2 N1 1.583(5)
P2 C19 1.771(6)
P2 C31 1.807(8)
P2 C25 1.814(6)
P3 N2 1.587(5)
P3 C43 1.801(6)
P3 C37 1.800(8)
P3 C49 1.818(6)
P4 N2 1.589(5)
P4 C67 1.802(6)
P4 C61 1.803(7)
P4 C55 1.812(6)
O1 N3 1.194(6)
O2 N4 1.188(7)
O3 N5 1.180(7)
O4 N6 1.182(7)
S1 C73 1.834(9)
S2 C75 1.840(7)
S3 C77 1.850(9)
S4 C79 1.840(7)
C1 C6 1.395(8)
C1 C2 1.397(8)
C2 C3 1.412(9)
C2 H2A 1.0701
C3 C4 1.351(10)
C3 H3A 1.0308
C4 C5 1.401(10)
C4 H4A 1.0038
C5 C6 1.359(9)
C5 H5A 0.9055
C6 H6A 0.9065
C7 C8 1.387(9)
C7 C12 1.430(8)
C8 C9 1.378(9)
C8 H8A 1.0251
C9 C10 1.378(9)
C9 H9A 0.9333
C10 C11 1.392(10)
C10 H10A 0.9463
C11 C12 1.355(9)
C11 H11A 1.0897
C12 H12A 0.9245
C13 C18 1.390(9)
C13 C14 1.426(9)
C14 C15 1.360(9)
C14 H14A 1.0042
C15 C16 1.391(10)
C15 H15A 1.0738
C16 C17 1.401(11)
C16 H16A 0.9149
C17 C18 1.392(10)
C17 H17A 1.0628
C18 H18A 1.0284
C19 C24 1.391(8)
C19 C20 1.418(9)
C20 C21 1.402(9)
C20 H20A 0.9763
C21 C22 1.377(10)
C21 H21A 1.0981
C22 C23 1.362(10)
C22 H22A 0.9839
C23 C24 1.393(9)
C23 H23A 0.9094
C24 H24A 0.9432
C25 C26 1.401(8)
C25 C30 1.402(9)
C26 C27 1.386(9)
C26 H26A 0.9724
C27 C28 1.378(9)
C27 H27A 0.9725
C28 C29 1.390(8)
C28 H28A 1.0530
C29 C30 1.361(9)
C29 H29A 0.9300
C30 H30A 1.0658
C31 C32 1.368(10)
C31 C36 1.403(9)
C32 C33 1.415(10)
C32 H32A 1.0375
C33 C34 1.368(11)
C33 H33A 1.1644
C34 C35 1.394(11)
C34 H34A 1.0164
C35 C36 1.406(10)
C35 H35A 1.0084
C36 H36A 1.0014
C37 C42 1.406(10)
C37 C38 1.413(9)
C38 C39 1.374(10)
C38 H38A 0.9212
C39 C40 1.357(11)
C39 H39A 1.0765
C40 C41 1.396(10)
C40 H40A 0.9652
C41 C42 1.363(11)
C41 H41A 0.9367
C42 H42A 0.9361
C43 C44 1.376(9)
C43 C48 1.401(8)
C44 C45 1.412(9)
C44 H44A 1.1825
C45 C46 1.385(9)
C45 H45A 1.0125
C46 C47 1.371(10)
C46 H46A 0.9386
C47 C48 1.390(9)
C47 H47A 1.0046
C48 H48A 1.0472
C49 C54 1.381(9)
C49 C50 1.400(8)
C50 C51 1.416(9)
C50 H50A 0.9686
C51 C52 1.374(10)
C51 H51A 1.0674
C52 C53 1.402(10)
C52 H52A 1.0565
C53 C54 1.411(9)
C53 H53A 1.1623
C54 H54A 0.9830
C55 C60 1.377(8)
C55 C56 1.422(9)
C56 C57 1.360(9)
C56 H56A 1.0232
C57 C58 1.387(10)
C57 H57A 1.0977
C58 C59 1.375(10)
C58 H58A 0.9858
C59 C60 1.422(9)
C59 H59A 1.0556
C60 H60A 1.0165
C61 C66 1.400(9)
C61 C62 1.406(9)
C62 C63 1.399(9)
C62 H62A 0.8839
C63 C64 1.356(10)
C63 H63A 1.0564
C64 C65 1.411(9)
C64 H64A 0.9479
C65 C66 1.399(9)
C65 H65A 0.9242
C66 H66A 0.9703
C67 C68 1.379(9)
C67 C72 1.402(8)
C68 C69 1.391(9)
C68 H68A 0.9782
C69 C70 1.379(10)
C69 H69A 0.9440
C70 C71 1.399(10)
C70 H70A 0.9956
C71 C72 1.391(9)
C71 H71A 0.9691
C72 H72A 0.9929
C73 C74 1.462(10)
C73 H73A 1.0254
C73 H73B 1.0715
C74 H74A 0.9600
C74 H74B 0.9600
C74 H74C 0.9600
C75 C76 1.507(9)
C75 H75A 1.1587
C75 H75B 1.0634
C76 H76A 0.9891
C76 H76B 1.0596
C76 H76C 1.1212
C77 C78 1.376(13)
C77 H77A 0.9700
C77 H77B 0.9700
C78 H78A 0.9600
C78 H78B 0.9600
C78 H78C 0.9600
C79 C80 1.482(9)
C79 H79A 0.9203
C79 H79B 1.1039
C80 H80A 1.0140
C80 H80B 0.9699
C80 H80C 1.0612
